data_1559893
loop_
_publ_author_name
'Roemer, Max'
'Gon\,cales, Vinicius R.'
'Keaveney, Sinead T.'
'Pernik, Indrek'
'Lian, Jiaxin'
'Downes, James'
'Gooding, J. Justin'
'Messerle, Barbara A.'

_publ_section_title
;
 Carbon supported hybrid catalysts for controlled product selectivity in
 the hydrosilylation of alkynes
;
_journal_issue 5
_journal_name_full 'Catalysis Science &amp; Technology'
_journal_page_first 1888
_journal_page_last 1898
_journal_paper_doi 10.1039/D0CY02136A
_journal_volume 11
_journal_year 2021
_chemical_formula_moiety 'C12 H14 Br2 O'
_chemical_formula_sum 'C12 H14 Br2 O'
_chemical_formula_weight 334.05
_space_group_crystal_system monoclinic
_space_group_IT_number 14
_space_group_name_Hall '-P 2ybc'
_space_group_name_H-M_alt 'P 1 21/c 1'
_atom_sites_solution_hydrogens geom
_audit_creation_date 2019-07-10
_audit_creation_method
;
Olex2 1.2
(compiled 2018.05.29 svn.r3508 for OlexSys, GUI svn.r5506)
;
_audit_update_record
;
2019-10-29 deposited with the CCDC.	2020-12-30 downloaded from the CCDC.
;
_cell_angle_alpha 90
_cell_angle_beta 91.679(3)
_cell_angle_gamma 90
_cell_formula_units_Z 4
_cell_length_a 15.7970(11)
_cell_length_b 10.6695(7)
_cell_length_c 7.5330(5)
_cell_measurement_reflns_used 9901
_cell_measurement_temperature 149.97
_cell_measurement_theta_max 27.645
_cell_measurement_theta_min 2.304
_cell_volume 1269.11(15)
_computing_cell_refinement 'SAINT V8.38A (?, 2016)'
_computing_data_reduction 'SAINT V8.38A (?, 2016)'
_computing_molecular_graphics 'Olex2 (Dolomanov et al., 2009)'
_computing_publication_material 'Olex2 (Dolomanov et al., 2009)'
_computing_structure_refinement 'ShelXL (Sheldrick, 2015)'
_computing_structure_solution 'SHELXT 2014/5 (Sheldrick, 2014)'
_diffrn_ambient_temperature 149.97
_diffrn_measured_fraction_theta_full 0.999
_diffrn_measured_fraction_theta_max 0.993
_diffrn_measurement_device_type 'Bruker D8Quest'
_diffrn_measurement_method '\f and \w scans'
_diffrn_radiation_type MoK\a
_diffrn_radiation_wavelength 0.71073
_diffrn_reflns_av_R_equivalents 0.0769
_diffrn_reflns_av_unetI/netI 0.0344
_diffrn_reflns_Laue_measured_fraction_full 0.999
_diffrn_reflns_Laue_measured_fraction_max 0.993
_diffrn_reflns_limit_h_max 20
_diffrn_reflns_limit_h_min -20
_diffrn_reflns_limit_k_max 13
_diffrn_reflns_limit_k_min -13
_diffrn_reflns_limit_l_max 9
_diffrn_reflns_limit_l_min -9
_diffrn_reflns_number 40852
_diffrn_reflns_point_group_measured_fraction_full 0.999
_diffrn_reflns_point_group_measured_fraction_max 0.993
_diffrn_reflns_theta_full 25.242
_diffrn_reflns_theta_max 27.724
_diffrn_reflns_theta_min 2.304
_diffrn_standards_number 0
_exptl_absorpt_coefficient_mu 6.360
_exptl_absorpt_correction_T_max 0.7456
_exptl_absorpt_correction_T_min 0.5707
_exptl_absorpt_correction_type multi-scan
_exptl_absorpt_process_details
'SADABS-2016/2 (Bruker,2016/2) was used for absorption correction. wR2(int) was 0.1396 before and 0.0765 after correction. The Ratio of minimum to maximum transmission is 0.7654. The \l/2 correction factor is Not present.'
_exptl_crystal_colour yellow
_exptl_crystal_colour_primary yellow
_exptl_crystal_density_diffrn 1.748
_exptl_crystal_description plate
_exptl_crystal_F_000 656
_exptl_crystal_size_max 0.334
_exptl_crystal_size_mid 0.218
_exptl_crystal_size_min 0.02
_refine_diff_density_max 1.027
_refine_diff_density_min -1.185
_refine_diff_density_rms 0.091
_refine_ls_extinction_method none
_refine_ls_goodness_of_fit_ref 1.021
_refine_ls_hydrogen_treatment constr
_refine_ls_matrix_type full
_refine_ls_number_parameters 136
_refine_ls_number_reflns 2947
_refine_ls_number_restraints 0
_refine_ls_restrained_S_all 1.021
_refine_ls_R_factor_all 0.0495
_refine_ls_R_factor_gt 0.0338
_refine_ls_shift/su_max 0.001
_refine_ls_shift/su_mean 0.000
_refine_ls_structure_factor_coef Fsqd
_refine_ls_weighting_details 'w=1/[\s^2^(Fo^2^)+(0.0341P)^2^+2.0491P] where P=(Fo^2^+2Fc^2^)/3'
_refine_ls_weighting_scheme calc
_refine_ls_wR_factor_gt 0.0772
_refine_ls_wR_factor_ref 0.0855
_reflns_Friedel_coverage 0.000
_reflns_number_gt 2356
_reflns_number_total 2947
_reflns_threshold_expression 'I > 2\s(I)'
_cod_data_source_file d0cy02136a2.cif
_cod_data_source_block max_mr93_10may19_0ma_a
_cod_depositor_comments 'Adding full bibliography for 1559893--1559895.cif.'
_cod_database_code 1559893
_shelx_shelxl_version_number 2018/3
_shelx_space_group_comment
;
The symmetry employed for this shelxl refinement is uniquely defined
by the following loop, which should always be used as a source of
symmetry information in preference to the above space-group names.
They are only intended as comments.
;
_shelx_estimated_absorpt_t_max 0.883
_shelx_estimated_absorpt_t_min 0.225
_olex2_refinement_description
;
1. Fixed Uiso
 At 1.2 times of:
  All C(H) groups, All C(H,H) groups
2.a Secondary CH2 refined with riding coordinates:
 C8(H8A,H8B), C9(H9A,H9B), C10(H10A,H10B), C11(H11A,H11B), C12(H12A,H12B)
2.b Aromatic/amide H refined with riding coordinates:
 C2(H2), C4(H4), C1(H1), C5(H5)
;
_olex2_submission_special_instructions 'No special instructions were received'

loop_
_space_group_symop_operation_xyz
'x, y, z'
'-x, y+1/2, -z+1/2'
'-x, -y, -z'
'x, -y-1/2, z-1/2'

loop_
_atom_site_label
_atom_site_type_symbol
_atom_site_fract_x
_atom_site_fract_y
_atom_site_fract_z
_atom_site_U_iso_or_equiv
_atom_site_adp_type
_atom_site_occupancy
_atom_site_site_symmetry_order
_atom_site_calc_flag
_atom_site_refinement_flags_posn
_atom_site_refinement_flags_adp
_atom_site_refinement_flags_occupancy
_atom_site_disorder_assembly
_atom_site_disorder_group
Br1 Br 0.82038(2) 0.55192(4) 0.78533(5) 0.04158(12) Uani 1 1 d . . . . .
Br2 Br 0.04390(3) 0.39319(4) 0.73025(6) 0.05501(14) Uani 1 1 d . . . . .
O1 O 0.43039(13) 0.76345(19) 0.5206(3) 0.0297(5) Uani 1 1 d . . . . .
C7 C 0.44565(18) 0.6708(2) 0.6105(4) 0.0206(5) Uani 1 1 d . . . . .
C6 C 0.53603(17) 0.6389(2) 0.6573(4) 0.0198(5) Uani 1 1 d . . . . .
C8 C 0.37537(17) 0.5888(2) 0.6759(4) 0.0203(5) Uani 1 1 d . . . . .
H8A H 0.383196 0.576571 0.805579 0.024 Uiso 1 1 calc R . . . .
H8B H 0.378782 0.505633 0.618365 0.024 Uiso 1 1 calc R . . . .
C2 C 0.64392(18) 0.5070(3) 0.7934(4) 0.0224(6) Uani 1 1 d . . . . .
H2 H 0.659736 0.434215 0.859049 0.027 Uiso 1 1 calc R . . . .
C4 C 0.68371(18) 0.6961(3) 0.6411(4) 0.0259(6) Uani 1 1 d . . . . .
H4 H 0.726443 0.751808 0.603177 0.031 Uiso 1 1 calc R . . . .
C3 C 0.70484(17) 0.5889(3) 0.7361(4) 0.0232(6) Uani 1 1 d . . . . .
C1 C 0.55906(17) 0.5320(2) 0.7539(3) 0.0199(5) Uani 1 1 d . . . . .
H1 H 0.516606 0.476223 0.792920 0.024 Uiso 1 1 calc R . . . .
C5 C 0.59925(18) 0.7204(3) 0.6027(4) 0.0236(6) Uani 1 1 d . . . . .
H5 H 0.583960 0.793838 0.538027 0.028 Uiso 1 1 calc R . . . .
C9 C 0.28815(18) 0.6446(3) 0.6371(4) 0.0247(6) Uani 1 1 d . . . . .
H9A H 0.286831 0.731149 0.684242 0.030 Uiso 1 1 calc R . . . .
H9B H 0.278308 0.649147 0.506898 0.030 Uiso 1 1 calc R . . . .
C10 C 0.21720(19) 0.5698(3) 0.7173(4) 0.0280(6) Uani 1 1 d . . . . .
H10A H 0.225604 0.567525 0.848060 0.034 Uiso 1 1 calc R . . . .
H10B H 0.219086 0.482553 0.672965 0.034 Uiso 1 1 calc R . . . .
C11 C 0.13072(19) 0.6263(3) 0.6711(5) 0.0345(7) Uani 1 1 d . . . . .
H11A H 0.133311 0.717551 0.694455 0.041 Uiso 1 1 calc R . . . .
H11B H 0.119010 0.614934 0.542274 0.041 Uiso 1 1 calc R . . . .
C12 C 0.0582(2) 0.5726(4) 0.7698(6) 0.0430(8) Uani 1 1 d . . . . .
H12A H 0.005468 0.616376 0.731984 0.052 Uiso 1 1 calc R . . . .
H12B H 0.067744 0.587999 0.898450 0.052 Uiso 1 1 calc R . . . .

loop_
_atom_site_aniso_label
_atom_site_aniso_U_11
_atom_site_aniso_U_22
_atom_site_aniso_U_33
_atom_site_aniso_U_23
_atom_site_aniso_U_13
_atom_site_aniso_U_12
Br1 0.01913(16) 0.0618(2) 0.0437(2) 0.01350(17) -0.00192(13) 0.00008(14)
Br2 0.0366(2) 0.0462(2) 0.0817(3) 0.0139(2) -0.00641(19) -0.01550(17)
O1 0.0251(11) 0.0288(11) 0.0355(12) 0.0124(9) 0.0045(9) 0.0060(8)
C7 0.0228(14) 0.0200(13) 0.0190(13) -0.0037(11) 0.0025(10) 0.0017(10)
C6 0.0224(14) 0.0186(12) 0.0183(13) -0.0040(10) 0.0008(10) 0.0000(10)
C8 0.0186(13) 0.0219(13) 0.0204(13) -0.0008(10) 0.0000(10) -0.0006(10)
C2 0.0224(14) 0.0231(13) 0.0219(14) 0.0006(11) 0.0026(11) 0.0046(11)
C4 0.0234(14) 0.0297(15) 0.0248(14) 0.0022(12) 0.0024(11) -0.0062(11)
C3 0.0152(13) 0.0340(15) 0.0203(13) -0.0007(11) 0.0006(10) 0.0003(11)
C1 0.0214(13) 0.0193(12) 0.0191(13) -0.0021(10) 0.0029(10) -0.0025(10)
C5 0.0273(15) 0.0211(13) 0.0226(14) 0.0030(11) 0.0034(11) -0.0013(11)
C9 0.0190(14) 0.0250(14) 0.0302(15) -0.0007(12) 0.0025(11) 0.0023(11)
C10 0.0221(15) 0.0314(15) 0.0305(15) 0.0031(12) 0.0002(12) 0.0001(12)
C11 0.0198(15) 0.0330(17) 0.051(2) 0.0018(15) 0.0037(14) 0.0010(12)
C12 0.0233(17) 0.046(2) 0.060(2) -0.0005(18) 0.0043(16) -0.0015(14)

loop_
_atom_type_symbol
_atom_type_description
_atom_type_scat_dispersion_real
_atom_type_scat_dispersion_imag
_atom_type_scat_source
C C 0.0033 0.0016 'International Tables Vol C Tables 4.2.6.8 and 6.1.1.4'
H H 0.0000 0.0000 'International Tables Vol C Tables 4.2.6.8 and 6.1.1.4'
Br Br -0.2901 2.4595 'International Tables Vol C Tables 4.2.6.8 and 6.1.1.4'
O O 0.0106 0.0060 'International Tables Vol C Tables 4.2.6.8 and 6.1.1.4'

loop_
_geom_angle_atom_site_label_1
_geom_angle_atom_site_label_2
_geom_angle_atom_site_label_3
_geom_angle
_geom_angle_site_symmetry_1
_geom_angle_site_symmetry_3
_geom_angle_publ_flag
O1 C7 C6 119.1(2) . . ?
O1 C7 C8 121.1(3) . . ?
C6 C7 C8 119.8(2) . . ?
C1 C6 C7 122.7(2) . . ?
C1 C6 C5 119.0(3) . . ?
C5 C6 C7 118.3(2) . . ?
C7 C8 C9 112.5(2) . . ?
C3 C2 C1 119.2(3) . . ?
C5 C4 C3 118.7(3) . . ?
C2 C3 Br1 118.9(2) . . ?
C2 C3 C4 121.7(3) . . ?
C4 C3 Br1 119.3(2) . . ?
C2 C1 C6 120.3(3) . . ?
C4 C5 C6 121.1(3) . . ?
C10 C9 C8 113.2(2) . . ?
C9 C10 C11 111.7(3) . . ?
C12 C11 C10 115.4(3) . . ?
C11 C12 Br2 112.8(3) . . ?

loop_
_geom_bond_atom_site_label_1
_geom_bond_atom_site_label_2
_geom_bond_distance
_geom_bond_site_symmetry_2
_geom_bond_publ_flag
Br1 C3 1.894(3) . ?
Br2 C12 1.949(4) . ?
O1 C7 1.219(3) . ?
C7 C6 1.500(4) . ?
C7 C8 1.507(4) . ?
C6 C1 1.395(4) . ?
C6 C5 1.395(4) . ?
C8 C9 1.521(4) . ?
C2 C3 1.379(4) . ?
C2 C1 1.390(4) . ?
C4 C3 1.384(4) . ?
C4 C5 1.382(4) . ?
C9 C10 1.516(4) . ?
C10 C11 1.524(4) . ?
C11 C12 1.498(5) . ?
